data_2236740
loop_
_publ_author_name
'Chang, Che-Wei'
'Fang, Sin-Kai'
'Luo, Ming-Hui'
'Tsai, Hsing-Yang'
'Chen, Kew-Yu'

_publ_section_title
;
 4-Hydroxyindan-1-one
;
_journal_coeditor_code XU5628
_journal_issue 11
_journal_name_full 'Acta Crystallographica Section E'
_journal_page_first o3097
_journal_paper_doi 10.1107/S1600536812041669
_journal_volume 68
_journal_year 2012
_chemical_formula_iupac 'C9 H8 O2'
_chemical_formula_moiety 'C9 H8 O2'
_chemical_formula_sum 'C9 H8 O2'
_chemical_formula_weight 148.15
_chemical_name_systematic
;
4-Hydroxyindan-1-one
;
_space_group_IT_number 15
_symmetry_cell_setting monoclinic
_symmetry_space_group_name_Hall '-C 2yc'
_symmetry_space_group_name_H-M 'C 1 2/c 1'
_atom_sites_solution_hydrogens geom
_atom_sites_solution_primary direct
_atom_sites_solution_secondary difmap
_cell_angle_alpha 90.00
_cell_angle_beta 116.738(6)
_cell_angle_gamma 90.00
_cell_formula_units_Z 8
_cell_length_a 13.5890(6)
_cell_length_b 8.6160(3)
_cell_length_c 13.9435(6)
_cell_measurement_reflns_used 3232
_cell_measurement_temperature 297(2)
_cell_measurement_theta_max 29.1735
_cell_measurement_theta_min 2.8162
_cell_volume 1457.98(13)
_computing_cell_refinement 'SAINT (Bruker, 2005)'
_computing_data_collection 'SMART (Bruker, 2005)'
_computing_data_reduction 'SAINT (Bruker, 2005)'
_computing_molecular_graphics 'ORTEP-3 for Windows (Farrugia, 1997)'
_computing_publication_material 'WinGX publication routines (Farrugia, 1999)'
_computing_structure_refinement 'SHELXL97 (Sheldrick, 2008)'
_computing_structure_solution 'SHELXS97 (Sheldrick, 2008)'
_diffrn_ambient_temperature 297(2)
_diffrn_measured_fraction_theta_full 0.998
_diffrn_measured_fraction_theta_max 0.911
_diffrn_measurement_device_type 'Bruker SMART CCD detector'
_diffrn_measurement_method '\w scans'
_diffrn_radiation_monochromator graphite
_diffrn_radiation_type MoK\a
_diffrn_radiation_wavelength 0.71073
_diffrn_reflns_av_R_equivalents 0.0184
_diffrn_reflns_av_sigmaI/netI 0.0243
_diffrn_reflns_limit_h_max 18
_diffrn_reflns_limit_h_min -18
_diffrn_reflns_limit_k_max 11
_diffrn_reflns_limit_k_min -11
_diffrn_reflns_limit_l_max 18
_diffrn_reflns_limit_l_min -19
_diffrn_reflns_number 6305
_diffrn_reflns_theta_full 26.00
_diffrn_reflns_theta_max 29.19
_diffrn_reflns_theta_min 2.90
_exptl_absorpt_coefficient_mu 0.095
_exptl_absorpt_correction_type none
_exptl_crystal_colour colorless
_exptl_crystal_density_diffrn 1.350
_exptl_crystal_density_method 'not measured'
_exptl_crystal_description parallelepiped
_exptl_crystal_F_000 624
_exptl_crystal_size_max 0.63
_exptl_crystal_size_mid 0.60
_exptl_crystal_size_min 0.38
_refine_diff_density_max 0.209
_refine_diff_density_min -0.151
_refine_ls_extinction_method none
_refine_ls_goodness_of_fit_ref 1.059
_refine_ls_hydrogen_treatment mixed
_refine_ls_matrix_type full
_refine_ls_number_parameters 104
_refine_ls_number_reflns 1794
_refine_ls_number_restraints 0
_refine_ls_restrained_S_all 1.059
_refine_ls_R_factor_all 0.0570
_refine_ls_R_factor_gt 0.0399
_refine_ls_shift/su_max 0.001
_refine_ls_shift/su_mean 0.000
_refine_ls_structure_factor_coef Fsqd
_refine_ls_weighting_details 'calc w=1/[\s^2^(Fo^2^)+(0.0704P)^2^+0.0000P] where P=(Fo^2^+2Fc^2^)/3'
_refine_ls_weighting_scheme calc
_refine_ls_wR_factor_gt 0.1100
_refine_ls_wR_factor_ref 0.1150
_reflns_number_gt 1289
_reflns_number_total 1794
_reflns_threshold_expression >2sigma(I)
_cod_data_source_file xu5628.cif
_cod_data_source_block I
_cod_original_sg_symbol_H-M 'C 2/c'
_cod_database_code 2236740
_cod_database_fobs_code 2236740

loop_
_symmetry_equiv_pos_as_xyz
'x, y, z'
'-x, y, -z+1/2'
'x+1/2, y+1/2, z'
'-x+1/2, y+1/2, -z+1/2'
'-x, -y, -z'
'x, -y, z-1/2'
'-x+1/2, -y+1/2, -z'
'x+1/2, -y+1/2, z-1/2'

loop_
_atom_site_type_symbol
_atom_site_label
_atom_site_fract_x
_atom_site_fract_y
_atom_site_fract_z
_atom_site_U_iso_or_equiv
_atom_site_adp_type
_atom_site_calc_flag
_atom_site_refinement_flags
_atom_site_occupancy
_atom_site_symmetry_multiplicity
O O1 0.21183(9) 0.05958(13) 0.03489(8) 0.0607(3) Uani d . 1 1
H H1A 0.1454(17) 0.116(3) 0.0012(17) 0.101(6) Uiso d . 1 1
O O2 0.51759(9) -0.29276(13) -0.06930(10) 0.0714(4) Uani d . 1 1
C C1 0.24288(9) 0.01208(14) -0.04004(9) 0.0373(3) Uani d . 1 1
C C2 0.18722(10) 0.05169(14) -0.14805(10) 0.0405(3) Uani d . 1 1
H H2A 0.1252 0.1147 -0.1716 0.049 Uiso calc R 1 1
C C3 0.22258(10) -0.00108(14) -0.22117(9) 0.0414(3) Uani d . 1 1
H H3A 0.1839 0.0273 -0.2930 0.050 Uiso calc R 1 1
C C4 0.31337(10) -0.09427(14) -0.18965(10) 0.0404(3) Uani d . 1 1
H H4A 0.3372 -0.1300 -0.2386 0.049 Uiso calc R 1 1
C C5 0.36864(9) -0.13348(13) -0.08148(9) 0.0350(3) Uani d . 1 1
C C6 0.33542(9) -0.08162(13) -0.00686(9) 0.0341(3) Uani d . 1 1
C C7 0.40960(11) -0.13665(16) 0.10481(10) 0.0470(3) Uani d . 1 1
H H7A 0.3686 -0.1952 0.1343 0.056 Uiso calc R 1 1
H H7B 0.4457 -0.0499 0.1519 0.056 Uiso calc R 1 1
C C8 0.49369(11) -0.24025(16) 0.09019(12) 0.0499(4) Uani d . 1 1
H H8A 0.5681 -0.2036 0.1346 0.060 Uiso calc R 1 1
H H8B 0.4879 -0.3465 0.1100 0.060 Uiso calc R 1 1
C C9 0.46657(10) -0.23041(14) -0.02658(11) 0.0445(3) Uani d . 1 1

loop_
_atom_site_aniso_label
_atom_site_aniso_U_11
_atom_site_aniso_U_22
_atom_site_aniso_U_33
_atom_site_aniso_U_12
_atom_site_aniso_U_13
_atom_site_aniso_U_23
O1 0.0637(7) 0.0832(8) 0.0452(6) 0.0363(6) 0.0333(5) 0.0071(5)
O2 0.0529(6) 0.0864(8) 0.0794(8) 0.0316(6) 0.0337(6) -0.0066(6)
C1 0.0363(6) 0.0424(6) 0.0357(6) 0.0098(5) 0.0186(5) 0.0002(5)
C2 0.0350(6) 0.0421(7) 0.0416(7) 0.0121(5) 0.0149(5) 0.0066(5)
C3 0.0460(7) 0.0437(7) 0.0305(6) 0.0028(5) 0.0135(5) 0.0024(5)
C4 0.0442(7) 0.0446(7) 0.0373(6) 0.0016(5) 0.0226(6) -0.0067(5)
C5 0.0305(6) 0.0354(6) 0.0398(6) 0.0029(5) 0.0162(5) -0.0040(4)
C6 0.0315(6) 0.0365(6) 0.0327(6) 0.0047(5) 0.0130(5) -0.0003(4)
C7 0.0428(7) 0.0557(8) 0.0357(7) 0.0110(6) 0.0118(6) 0.0040(5)
C8 0.0353(7) 0.0491(7) 0.0532(8) 0.0116(6) 0.0091(6) 0.0054(6)
C9 0.0329(6) 0.0425(7) 0.0559(8) 0.0069(5) 0.0181(6) -0.0051(6)

loop_
_atom_type_symbol
_atom_type_description
_atom_type_scat_dispersion_real
_atom_type_scat_dispersion_imag
_atom_type_scat_source
C C 0.0033 0.0016 'International Tables Vol C Tables 4.2.6.8 and 6.1.1.4'
H H 0.0000 0.0000 'International Tables Vol C Tables 4.2.6.8 and 6.1.1.4'
O O 0.0106 0.0060 'International Tables Vol C Tables 4.2.6.8 and 6.1.1.4'

loop_
_geom_angle_atom_site_label_1
_geom_angle_atom_site_label_2
_geom_angle_atom_site_label_3
_geom_angle
C1 O1 H1A 109.4(12)
O1 C1 C6 117.97(10)
O1 C1 C2 123.73(11)
C6 C1 C2 118.30(10)
C1 C2 C3 121.15(11)
C1 C2 H2A 119.4
C3 C2 H2A 119.4
C4 C3 C2 121.17(11)
C4 C3 H3A 119.4
C2 C3 H3A 119.4
C3 C4 C5 117.38(10)
C3 C4 H4A 121.3
C5 C4 H4A 121.3
C4 C5 C6 122.57(10)
C4 C5 C9 128.81(10)
C6 C5 C9 108.63(10)
C1 C6 C5 119.44(10)
C1 C6 C7 127.94(10)
C5 C6 C7 112.62(10)
C6 C7 C8 103.81(10)
C6 C7 H7A 111.0
C8 C7 H7A 111.0
C6 C7 H7B 111.0
C8 C7 H7B 111.0
H7A C7 H7B 109.0
C9 C8 C7 106.09(10)
C9 C8 H8A 110.5
C7 C8 H8A 110.5
C9 C8 H8B 110.5
C7 C8 H8B 110.5
H8A C8 H8B 108.7
O2 C9 C5 125.30(13)
O2 C9 C8 125.95(12)
C5 C9 C8 108.75(10)

loop_
_geom_bond_atom_site_label_1
_geom_bond_atom_site_label_2
_geom_bond_distance
O1 C1 1.3542(13)
O1 H1A 0.94(2)
O2 C9 1.2229(14)
C1 C6 1.3869(15)
C1 C2 1.3899(17)
C2 C3 1.3848(16)
C2 H2A 0.9300
C3 C4 1.3683(16)
C3 H3A 0.9300
C4 C5 1.3906(16)
C4 H4A 0.9300
C5 C6 1.3814(15)
C5 C9 1.4622(16)
C6 C7 1.5011(16)
C7 C8 1.5341(18)
C7 H7A 0.9700
C7 H7B 0.9700
C8 C9 1.501(2)
C8 H8A 0.9700
C8 H8B 0.9700

loop_
_geom_hbond_atom_site_label_D
_geom_hbond_atom_site_label_H
_geom_hbond_atom_site_label_A
_geom_hbond_site_symmetry_A
_geom_hbond_distance_DH
_geom_hbond_distance_HA
_geom_hbond_distance_DA
_geom_hbond_angle_DHA
O1 H1A O2 3_455 0.94(2) 1.75(2) 2.6918(18) 175(2)
C2 H2A O2 3_455 0.93 2.59 3.255(2) 129

loop_
_cod_related_entry_id
_cod_related_entry_database
_cod_related_entry_code
1 ChemSpider 513365
